data_2242337
loop_
_publ_author_name
'Li, Xiao-Yan'
'Peng, Yong-Qiong'
'Li, Juan'
'Fu, Wei-Wei'
'Liu, Yang'
'Li, Yu-Ming'

_publ_section_title
;
 Assembly of Zn^II^ and Cd^II^ coordination polymers with different
 dimensionalities based on the semi-flexible
 3-(1<i>H</i>-benzimidazol-2-yl)propanoic acid ligand
;
_journal_issue 1
_journal_name_full 'Acta Crystallographica Section E'
_journal_page_first 28
_journal_page_last 33
_journal_paper_doi 10.1107/S2056989017017534
_journal_volume 74
_journal_year 2018
_chemical_formula_iupac '[Cd (C10 H8 N2 O2)2]'
_chemical_formula_moiety 'C20 H18 Cd N4 O4'
_chemical_formula_sum 'C20 H18 Cd N4 O4'
_chemical_formula_weight 490.79
_chemical_name_systematic
;
Poly[bis[\m~2~-3-(1<i>H</i>-benzimidazol-2-yl)propionato]cadmium(II)]
;
_space_group_crystal_system monoclinic
_space_group_IT_number 14
_space_group_name_Hall '-P 2ybc'
_space_group_name_H-M_alt 'P 1 21/c 1'
_symmetry_space_group_name_Hall '-P 2ybc'
_symmetry_space_group_name_H-M 'P 1 21/c 1'
_atom_sites_solution_hydrogens geom
_atom_sites_solution_primary direct
_atom_sites_solution_secondary difmap
_audit_creation_method SHELXL-2014/7
_cell_angle_alpha 90
_cell_angle_beta 100.972(4)
_cell_angle_gamma 90
_cell_formula_units_Z 4
_cell_length_a 13.6708(6)
_cell_length_b 8.0253(3)
_cell_length_c 17.3834(7)
_cell_measurement_reflns_used 2660
_cell_measurement_temperature 293(2)
_cell_measurement_theta_max 27.3480
_cell_measurement_theta_min 3.0240
_cell_volume 1872.31(13)
_computing_cell_refinement
;
SMART (Bruker, 2012)
;
_computing_data_collection
;
APEX2 (Bruker, 2012)
;
_computing_data_reduction
;
SAINT (Bruker, 2012)
;
_computing_molecular_graphics
;
DIAMOND (Brandenburg, 2008)
;
_computing_publication_material
;
publCIF (Westrip, 2010) and PLATON (Spek, 2009)
;
_computing_structure_refinement
;
SHELXL2014 (Sheldrick, 2015) and <i>OLEX2</i> (Dolomanov <i>et al.</i>,
2009)
;
_computing_structure_solution
;
SHELXL2014 (Sheldrick, 2015) and <i>OLEX2</i> (Dolomanov <i>et al.</i>,
2009)
;
_diffrn_ambient_temperature 293(2)
_diffrn_measured_fraction_theta_full 0.996
_diffrn_measured_fraction_theta_max 0.996
_diffrn_measurement_device_type 'Bruker SMART CCD area-detector'
_diffrn_measurement_method 'phi and omega scans'
_diffrn_radiation_type MoK\a
_diffrn_radiation_wavelength 0.71073
_diffrn_reflns_av_R_equivalents 0.0288
_diffrn_reflns_limit_h_max 15
_diffrn_reflns_limit_h_min -16
_diffrn_reflns_limit_k_max 6
_diffrn_reflns_limit_k_min -9
_diffrn_reflns_limit_l_max 14
_diffrn_reflns_limit_l_min -20
_diffrn_reflns_number 6654
_diffrn_reflns_theta_full 24.997
_diffrn_reflns_theta_max 24.997
_diffrn_reflns_theta_min 2.387
_exptl_absorpt_coefficient_mu 1.203
_exptl_absorpt_correction_T_max 1.00000
_exptl_absorpt_correction_T_min 0.92266
_exptl_absorpt_correction_type multi-scan
_exptl_absorpt_process_details
;
(SADABS; Bruker, 2012)
;
_exptl_crystal_colour brown
_exptl_crystal_density_diffrn 1.741
_exptl_crystal_density_method 'not measured'
_exptl_crystal_description prism
_exptl_crystal_F_000 984
_exptl_crystal_size_max 0.280
_exptl_crystal_size_mid 0.250
_exptl_crystal_size_min 0.190
_refine_diff_density_max 0.331
_refine_diff_density_min -0.483
_refine_ls_extinction_method none
_refine_ls_goodness_of_fit_ref 1.055
_refine_ls_hydrogen_treatment constr
_refine_ls_matrix_type full
_refine_ls_number_parameters 262
_refine_ls_number_reflns 3289
_refine_ls_number_restraints 0
_refine_ls_restrained_S_all 1.055
_refine_ls_R_factor_all 0.0444
_refine_ls_R_factor_gt 0.0308
_refine_ls_shift/su_max 0.000
_refine_ls_shift/su_mean 0.000
_refine_ls_structure_factor_coef Fsqd
_refine_ls_weighting_details 'w=1/[\s^2^(Fo^2^)+(0.0234P)^2^] where P=(Fo^2^+2Fc^2^)/3'
_refine_ls_weighting_scheme calc
_refine_ls_wR_factor_gt 0.0594
_refine_ls_wR_factor_ref 0.0639
_reflns_number_gt 2685
_reflns_number_total 3289
_reflns_threshold_expression 'I > 2\s(I)'
_cod_data_source_file lh5857sup1.cif
_cod_data_source_block 2
_cod_database_code 2242337
_shelx_space_group_comment
;
The symmetry employed for this shelxl refinement is uniquely defined
by the following loop, which should always be used as a source of
symmetry information in preference to the above space-group names.
They are only intended as comments.
;
_shelx_estimated_absorpt_t_min 0.729
_shelx_estimated_absorpt_t_max 0.804

loop_
_space_group_symop_operation_xyz
'x, y, z'
'-x, y+1/2, -z+1/2'
'-x, -y, -z'
'x, -y-1/2, z-1/2'

loop_
_atom_site_type_symbol
_atom_site_label
_atom_site_fract_x
_atom_site_fract_y
_atom_site_fract_z
_atom_site_U_iso_or_equiv
_atom_site_adp_type
_atom_site_calc_flag
_atom_site_occupancy
Cd Cd1 0.22103(2) 0.06562(3) 0.41588(2) 0.02433(9) Uani d 1
C C1 0.4463(3) 1.0429(4) 0.37316(19) 0.0254(8) Uani d 1
C C2 0.4459(3) 1.1926(4) 0.33279(19) 0.0343(9) Uani d 1
H H2 0.3890 1.2587 0.3224 0.041 Uiso calc 1
C C3 0.5321(3) 1.2403(5) 0.3087(2) 0.0442(11) Uani d 1
H H3 0.5337 1.3410 0.2825 0.053 Uiso calc 1
C C4 0.6164(3) 1.1402(5) 0.3229(2) 0.0503(11) Uani d 1
H H4 0.6734 1.1750 0.3056 0.060 Uiso calc 1
C C5 0.6179(3) 0.9902(5) 0.3622(2) 0.0444(10) Uani d 1
H H5 0.6740 0.9224 0.3710 0.053 Uiso calc 1
C C6 0.5323(3) 0.9465(4) 0.3874(2) 0.0298(8) Uani d 1
C C7 0.4118(3) 0.8209(4) 0.43435(18) 0.0263(8) Uani d 1
C C8 0.3603(3) 0.6815(4) 0.46664(19) 0.0305(8) Uani d 1
H H8A 0.3197 0.7255 0.5020 0.037 Uiso calc 1
H H8B 0.4094 0.6069 0.4962 0.037 Uiso calc 1
C C9 0.2949(3) 0.5857(4) 0.4010(2) 0.0404(10) Uani d 1
H H9A 0.3250 0.5925 0.3548 0.048 Uiso calc 1
H H9B 0.2308 0.6413 0.3886 0.048 Uiso calc 1
C C10 0.2768(3) 0.4031(4) 0.4167(2) 0.0261(8) Uani d 1
C C11 0.0502(3) -0.0701(4) 0.18100(19) 0.0274(8) Uani d 1
C C12 0.0484(3) -0.0730(4) 0.1006(2) 0.0373(9) Uani d 1
H H12 -0.0082 -0.1041 0.0648 0.045 Uiso calc 1
C C13 0.1354(3) -0.0273(4) 0.0773(2) 0.0390(10) Uani d 1
H H13 0.1371 -0.0271 0.0241 0.047 Uiso calc 1
C C14 0.2200(3) 0.0185(5) 0.1299(2) 0.0397(10) Uani d 1
H H14 0.2769 0.0493 0.1113 0.048 Uiso calc 1
C C15 0.2218(3) 0.0193(4) 0.2096(2) 0.0336(9) Uani d 1
H H15 0.2790 0.0490 0.2452 0.040 Uiso calc 1
C C16 0.1354(3) -0.0256(4) 0.23458(19) 0.0237(8) Uani d 1
C C17 0.0228(3) -0.0925(4) 0.30217(19) 0.0272(8) Uani d 1
C C18 -0.0301(3) -0.1297(4) 0.3673(2) 0.0333(9) Uani d 1
H H18A 0.0190 -0.1575 0.4136 0.040 Uiso calc 1
H H18B -0.0717 -0.2271 0.3534 0.040 Uiso calc 1
C C19 -0.0936(3) 0.0092(5) 0.3873(2) 0.0433(10) Uani d 1
H H19A -0.1486 0.0260 0.3436 0.052 Uiso calc 1
H H19B -0.0544 0.1107 0.3937 0.052 Uiso calc 1
C C20 -0.1353(3) -0.0190(5) 0.4602(2) 0.0317(9) Uani d 1
O O1 0.21406(17) 0.3287(3) 0.36487(13) 0.0316(6) Uani d 1
O O2 0.32390(18) 0.3331(3) 0.47586(13) 0.0309(6) Uani d 1
O O3 -0.1888(2) 0.0912(3) 0.48158(15) 0.0504(8) Uani d 1
O O4 -0.1163(2) -0.1496(3) 0.49775(14) 0.0448(7) Uani d 1
N N1 0.3712(2) 0.9617(3) 0.40401(15) 0.0242(7) Uani d 1
N N2 0.5075(2) 0.8066(3) 0.42631(16) 0.0313(7) Uani d 1
H H2A 0.5466 0.7247 0.4426 0.038 Uiso calc 1
N N3 0.1154(2) -0.0401(3) 0.31043(16) 0.0277(7) Uani d 1
N N4 -0.0197(2) -0.1100(3) 0.22566(16) 0.0323(7) Uani d 1
H H4A -0.0800 -0.1408 0.2079 0.039 Uiso calc 1

loop_
_atom_site_aniso_label
_atom_site_aniso_U_11
_atom_site_aniso_U_22
_atom_site_aniso_U_33
_atom_site_aniso_U_12
_atom_site_aniso_U_13
_atom_site_aniso_U_23
Cd1 0.02465(15) 0.02141(14) 0.02708(15) 0.00049(12) 0.00527(10) 0.00198(12)
C1 0.026(2) 0.0254(19) 0.0239(17) -0.0039(16) 0.0022(15) -0.0025(17)
C2 0.037(2) 0.029(2) 0.037(2) -0.0006(18) 0.0046(17) 0.0021(19)
C3 0.051(3) 0.040(2) 0.042(2) -0.015(2) 0.010(2) 0.009(2)
C4 0.039(3) 0.061(3) 0.054(3) -0.016(2) 0.015(2) 0.002(3)
C5 0.026(2) 0.048(2) 0.059(3) -0.005(2) 0.005(2) -0.005(2)
C6 0.027(2) 0.032(2) 0.0278(19) -0.0043(17) -0.0002(16) -0.0042(18)
C7 0.029(2) 0.0229(18) 0.0250(18) 0.0007(16) 0.0010(15) -0.0038(16)
C8 0.035(2) 0.0219(18) 0.034(2) 0.0000(17) 0.0061(17) 0.0028(17)
C9 0.044(3) 0.0257(19) 0.045(2) -0.0080(18) -0.0073(19) 0.009(2)
C10 0.022(2) 0.0234(18) 0.035(2) 0.0023(16) 0.0105(16) 0.0010(18)
C11 0.031(2) 0.0212(18) 0.0298(19) -0.0004(17) 0.0061(16) -0.0025(17)
C12 0.051(3) 0.030(2) 0.027(2) 0.0007(19) -0.0016(18) -0.0008(18)
C13 0.052(3) 0.040(2) 0.027(2) 0.010(2) 0.0142(19) 0.0035(19)
C14 0.037(2) 0.045(2) 0.042(2) 0.005(2) 0.0196(19) 0.002(2)
C15 0.027(2) 0.040(2) 0.034(2) 0.0014(18) 0.0064(17) 0.0027(19)
C16 0.025(2) 0.0212(18) 0.0250(18) 0.0012(15) 0.0043(15) -0.0018(16)
C17 0.033(2) 0.0193(18) 0.0300(19) -0.0023(16) 0.0080(16) -0.0010(16)
C18 0.032(2) 0.0331(19) 0.038(2) -0.0099(18) 0.0142(17) -0.0029(19)
C19 0.047(3) 0.047(2) 0.039(2) 0.013(2) 0.016(2) 0.015(2)
C20 0.024(2) 0.038(2) 0.033(2) -0.0041(18) 0.0044(17) -0.003(2)
O1 0.0296(15) 0.0226(12) 0.0384(14) -0.0051(11) -0.0042(11) 0.0023(12)
O2 0.0314(15) 0.0244(13) 0.0347(13) 0.0038(11) 0.0008(11) 0.0087(12)
O3 0.055(2) 0.0548(17) 0.0489(16) 0.0248(15) 0.0285(15) 0.0199(15)
O4 0.063(2) 0.0349(15) 0.0430(16) 0.0055(14) 0.0273(14) 0.0078(14)
N1 0.0207(16) 0.0187(14) 0.0324(16) -0.0001(12) 0.0034(12) 0.0043(13)
N2 0.0227(17) 0.0265(15) 0.0426(17) 0.0053(14) 0.0004(14) 0.0050(15)
N3 0.0290(18) 0.0281(16) 0.0269(16) -0.0065(14) 0.0073(13) -0.0028(14)
N4 0.0273(18) 0.0346(17) 0.0331(17) -0.0078(14) 0.0012(14) -0.0014(16)

loop_
_atom_type_symbol
_atom_type_description
_atom_type_scat_dispersion_real
_atom_type_scat_dispersion_imag
_atom_type_scat_source
C C 0.0030 0.0020 'International Tables Vol C Tables 4.2.6.8 and 6.1.1.4'
H H 0.0000 0.0000 'International Tables Vol C Tables 4.2.6.8 and 6.1.1.4'
Cd Cd -0.8080 1.2020 'International Tables Vol C Tables 4.2.6.8 and 6.1.1.4'
N N 0.0060 0.0030 'International Tables Vol C Tables 4.2.6.8 and 6.1.1.4'
O O 0.0110 0.0060 'International Tables Vol C Tables 4.2.6.8 and 6.1.1.4'

loop_
_geom_angle_atom_site_label_1
_geom_angle_atom_site_label_2
_geom_angle_atom_site_label_3
_geom_angle_site_symmetry_1
_geom_angle_site_symmetry_3
_geom_angle
_geom_angle_publ_flag
N1 Cd1 N3 1_545 . 103.73(10) y
N1 Cd1 O1 1_545 . 106.08(9) y
N3 Cd1 O1 . . 93.38(9) y
N1 Cd1 O3 1_545 3_556 100.41(9) y
N3 Cd1 O3 . 3_556 103.63(10) y
O1 Cd1 O3 . 3_556 144.01(9) y
N1 Cd1 O4 1_545 3_556 146.52(9) y
N3 Cd1 O4 . 3_556 104.51(10) y
O1 Cd1 O4 . 3_556 89.85(8) y
O3 Cd1 O4 3_556 3_556 55.44(9) y
N1 Cd1 O2 1_545 . 84.96(8) ?
N3 Cd1 O2 . . 145.40(8) ?
O1 Cd1 O2 . . 52.26(7) ?
O3 Cd1 O2 3_556 . 107.64(9) ?
O4 Cd1 O2 3_556 . 81.96(8) ?
N1 Cd1 C20 1_545 3_556 124.62(11) ?
N3 Cd1 C20 . 3_556 106.84(10) ?
O1 Cd1 C20 . 3_556 116.79(10) ?
O3 Cd1 C20 3_556 3_556 27.87(10) ?
O4 Cd1 C20 3_556 3_556 27.60(9) ?
O2 Cd1 C20 . 3_556 94.44(9) ?
N1 Cd1 C10 1_545 . 96.06(9) ?
N3 Cd1 C10 . . 119.59(10) ?
O1 Cd1 C10 . . 26.30(8) ?
O3 Cd1 C10 3_556 . 128.08(10) ?
O4 Cd1 C10 3_556 . 85.33(9) ?
O2 Cd1 C10 . . 25.96(8) ?
C20 Cd1 C10 3_556 . 106.94(11) ?
C6 C1 C2 . . 119.6(3) ?
C6 C1 N1 . . 109.1(3) ?
C2 C1 N1 . . 131.3(3) ?
C3 C2 C1 . . 118.2(4) ?
C3 C2 H2 . . 120.9 ?
C1 C2 H2 . . 120.9 ?
C2 C3 C4 . . 120.9(4) ?
C2 C3 H3 . . 119.5 ?
C4 C3 H3 . . 119.5 ?
C5 C4 C3 . . 121.7(4) ?
C5 C4 H4 . . 119.2 ?
C3 C4 H4 . . 119.2 ?
C6 C5 C4 . . 116.6(4) ?
C6 C5 H5 . . 121.7 ?
C4 C5 H5 . . 121.7 ?
C5 C6 N2 . . 131.8(4) ?
C5 C6 C1 . . 123.0(4) ?
N2 C6 C1 . . 105.2(3) ?
N1 C7 N2 . . 111.9(3) ?
N1 C7 C8 . . 126.8(3) ?
N2 C7 C8 . . 120.9(3) ?
C7 C8 C9 . . 110.5(3) ?
C7 C8 H8A . . 109.5 ?
C9 C8 H8A . . 109.5 ?
C7 C8 H8B . . 109.5 ?
C9 C8 H8B . . 109.5 ?
H8A C8 H8B . . 108.1 ?
C8 C9 C10 . . 116.5(3) ?
C8 C9 H9A . . 108.2 ?
C10 C9 H9A . . 108.2 ?
C8 C9 H9B . . 108.2 ?
C10 C9 H9B . . 108.2 ?
H9A C9 H9B . . 107.3 ?
O2 C10 O1 . . 123.4(3) ?
O2 C10 C9 . . 120.6(3) ?
O1 C10 C9 . . 115.9(3) ?
O2 C10 Cd1 . . 70.45(18) ?
O1 C10 Cd1 . . 52.94(15) ?
C9 C10 Cd1 . . 168.8(2) ?
N4 C11 C12 . . 132.8(3) ?
N4 C11 C16 . . 105.3(3) ?
C12 C11 C16 . . 121.8(3) ?
C13 C12 C11 . . 116.2(4) ?
C13 C12 H12 . . 121.9 ?
C11 C12 H12 . . 121.9 ?
C12 C13 C14 . . 122.5(4) ?
C12 C13 H13 . . 118.8 ?
C14 C13 H13 . . 118.8 ?
C15 C14 C13 . . 121.2(4) ?
C15 C14 H14 . . 119.4 ?
C13 C14 H14 . . 119.4 ?
C16 C15 C14 . . 117.4(4) ?
C16 C15 H15 . . 121.3 ?
C14 C15 H15 . . 121.3 ?
C15 C16 C11 . . 120.9(3) ?
C15 C16 N3 . . 130.4(3) ?
C11 C16 N3 . . 108.6(3) ?
N3 C17 N4 . . 111.4(3) ?
N3 C17 C18 . . 125.4(3) ?
N4 C17 C18 . . 123.3(3) ?
C17 C18 C19 . . 114.6(3) ?
C17 C18 H18A . . 108.6 ?
C19 C18 H18A . . 108.6 ?
C17 C18 H18B . . 108.6 ?
C19 C18 H18B . . 108.6 ?
H18A C18 H18B . . 107.6 ?
C18 C19 C20 . . 114.4(3) ?
C18 C19 H19A . . 108.7 ?
C20 C19 H19A . . 108.7 ?
C18 C19 H19B . . 108.7 ?
C20 C19 H19B . . 108.7 ?
H19A C19 H19B . . 107.6 ?
O4 C20 O3 . . 121.3(3) ?
O4 C20 C19 . . 119.9(3) ?
O3 C20 C19 . . 118.8(3) ?
O4 C20 Cd1 . 3_556 62.30(19) ?
O3 C20 Cd1 . 3_556 59.13(18) ?
C19 C20 Cd1 . 3_556 176.2(3) ?
C10 O1 Cd1 . . 100.76(19) ?
C10 O2 Cd1 . . 83.59(19) ?
C20 O3 Cd1 . 3_556 93.0(2) ?
C20 O4 Cd1 . 3_556 90.1(2) ?
C7 N1 C1 . . 105.5(3) ?
C7 N1 Cd1 . 1_565 126.7(2) ?
C1 N1 Cd1 . 1_565 127.2(2) ?
C7 N2 C6 . . 108.3(3) ?
C7 N2 H2A . . 125.9 ?
C6 N2 H2A . . 125.9 ?
C17 N3 C16 . . 106.3(3) ?
C17 N3 Cd1 . . 131.2(2) ?
C16 N3 Cd1 . . 121.4(2) ?
C17 N4 C11 . . 108.4(3) ?
C17 N4 H4A . . 125.8 ?
C11 N4 H4A . . 125.8 ?

loop_
_geom_bond_atom_site_label_1
_geom_bond_atom_site_label_2
_geom_bond_site_symmetry_2
_geom_bond_distance
_geom_bond_publ_flag
Cd1 N1 1_545 2.262(3) y
Cd1 N3 . 2.271(3) y
Cd1 O1 . 2.285(2) y
Cd1 O3 3_556 2.293(2) y
Cd1 O4 3_556 2.362(2) y
Cd1 O2 . 2.667(2) ?
Cd1 C20 3_556 2.667(4) ?
Cd1 C10 . 2.813(3) ?
C1 C6 . 1.389(5) ?
C1 C2 . 1.391(4) ?
C1 N1 . 1.406(4) ?
C2 C3 . 1.377(5) ?
C2 H2 . 0.9300 ?
C3 C4 . 1.389(5) ?
C3 H3 . 0.9300 ?
C4 C5 . 1.382(5) ?
C4 H4 . 0.9300 ?
C5 C6 . 1.371(5) ?
C5 H5 . 0.9300 ?
C6 N2 . 1.386(4) ?
C7 N1 . 1.323(4) ?
C7 N2 . 1.346(4) ?
C7 C8 . 1.487(4) ?
C8 C9 . 1.518(4) ?
C8 H8A . 0.9700 ?
C8 H8B . 0.9700 ?
C9 C10 . 1.520(4) ?
C9 H9A . 0.9700 ?
C9 H9B . 0.9700 ?
C10 O2 . 1.239(4) ?
C10 O1 . 1.269(4) ?
C11 N4 . 1.378(4) ?
C11 C12 . 1.393(5) ?
C11 C16 . 1.393(4) ?
C12 C13 . 1.377(5) ?
C12 H12 . 0.9300 ?
C13 C14 . 1.382(5) ?
C13 H13 . 0.9300 ?
C14 C15 . 1.382(5) ?
C14 H14 . 0.9300 ?
C15 C16 . 1.382(5) ?
C15 H15 . 0.9300 ?
C16 N3 . 1.401(4) ?
C17 N3 . 1.316(4) ?
C17 N4 . 1.354(4) ?
C17 C18 . 1.485(4) ?
C18 C19 . 1.495(5) ?
C18 H18A . 0.9700 ?
C18 H18B . 0.9700 ?
C19 C20 . 1.503(5) ?
C19 H19A . 0.9700 ?
C19 H19B . 0.9700 ?
C20 O4 . 1.236(4) ?
C20 O3 . 1.249(4) ?
C20 Cd1 3_556 2.667(4) ?
O3 Cd1 3_556 2.293(2) ?
O4 Cd1 3_556 2.362(2) ?
N1 Cd1 1_565 2.262(3) ?
N2 H2A . 0.8600 ?
N4 H4A . 0.8600 ?

loop_
_geom_hbond_atom_site_label_D
_geom_hbond_atom_site_label_H
_geom_hbond_atom_site_label_A
_geom_hbond_site_symmetry_A
_geom_hbond_distance_DH
_geom_hbond_distance_HA
_geom_hbond_distance_DA
_geom_hbond_angle_DHA
N2 H2A O2 3_666 0.86 2.10 2.823(4) 141
N4 H4A O1 2_545 0.86 2.03 2.862(4) 161

_cod_database_fobs_code 2242337
